data_4120636
loop_
_publ_author_name
'Wang, Xiaowu'
'Kehr, Gerald'
'Daniliuc, Constantin G.'
'Erker, Gerhard'

_publ_section_title
;
 Internal Adduct Formation of Active Intramolecular C4-bridged Frustrated
 Phosphane/Borane Lewis Pairs.
;
_journal_issue 8
_journal_name_full 'Journal of the American Chemical Society'
_journal_page_first 3293
_journal_paper_doi 10.1021/ja413060u
_journal_volume 136
_journal_year 2014
_chemical_formula_sum 'C22 H29 P'
_chemical_formula_weight 324.42
_chemical_name_systematic
; 
 ? 
;
_space_group_IT_number 2
_symmetry_cell_setting triclinic
_symmetry_space_group_name_Hall '-P 1'
_symmetry_space_group_name_H-M 'P -1'
_atom_sites_solution_hydrogens geom
_atom_sites_solution_primary direct
_atom_sites_solution_secondary difmap
_audit_creation_method SHELXL-97
_cell_angle_alpha 87.588(4)
_cell_angle_beta 77.145(3)
_cell_angle_gamma 61.359(3)
_cell_formula_units_Z 4
_cell_length_a 11.3351(6)
_cell_length_b 11.4675(4)
_cell_length_c 17.6404(5)
_cell_measurement_reflns_used 6716
_cell_measurement_temperature 223(2)
_cell_measurement_theta_max 68.25
_cell_measurement_theta_min 0.88
_cell_volume 1956.39(15)
_computing_cell_refinement 'Collect (Nonius B.V., 1998)'
_computing_data_collection 'Collect (Nonius B.V., 1998)'
_computing_data_reduction 'Denzo-SMN (Otwinowski & Minor, 1997)'
_computing_molecular_graphics 'XP (BrukerAXS, 2000)'
_computing_publication_material 'SHELXL-97 (Sheldrick, 1997)'
_computing_structure_refinement 'SHELXL-97 (Sheldrick, 1997)'
_computing_structure_solution 'SHELXS-97 (Sheldrick, 1990)'
_diffrn_ambient_temperature 223(2)
_diffrn_measured_fraction_theta_full 0.965
_diffrn_measured_fraction_theta_max 0.965
_diffrn_measurement_device_type 'Nonius KappaCCD APEXII'
_diffrn_measurement_method '\w and \f scans'
_diffrn_radiation_monochromator graphite
_diffrn_radiation_source 'fine-focus sealed tube'
_diffrn_radiation_type CuK\a
_diffrn_radiation_wavelength 1.54178
_diffrn_reflns_av_R_equivalents 0.045
_diffrn_reflns_av_sigmaI/netI 0.0193
_diffrn_reflns_limit_h_max 12
_diffrn_reflns_limit_h_min -11
_diffrn_reflns_limit_k_max 13
_diffrn_reflns_limit_k_min -13
_diffrn_reflns_limit_l_max 20
_diffrn_reflns_limit_l_min -20
_diffrn_reflns_number 52812
_diffrn_reflns_theta_full 66.96
_diffrn_reflns_theta_max 66.96
_diffrn_reflns_theta_min 4.41
_exptl_absorpt_coefficient_mu 1.202
_exptl_absorpt_correction_T_max 0.8218
_exptl_absorpt_correction_T_min 0.6450
_exptl_absorpt_correction_type multi-scan
_exptl_absorpt_process_details 'Denzo (Otwinowski, Borek, Majewski & Minor, 2003)'
_exptl_crystal_colour colourless
_exptl_crystal_density_diffrn 1.101
_exptl_crystal_density_method 'not measured'
_exptl_crystal_description column
_exptl_crystal_F_000 704
_exptl_crystal_size_max 0.40
_exptl_crystal_size_mid 0.22
_exptl_crystal_size_min 0.17
_refine_diff_density_max 0.397
_refine_diff_density_min -0.250
_refine_diff_density_rms 0.041
_refine_ls_extinction_method none
_refine_ls_goodness_of_fit_ref 1.066
_refine_ls_hydrogen_treatment constr
_refine_ls_matrix_type full
_refine_ls_number_parameters 427
_refine_ls_number_reflns 6716
_refine_ls_number_restraints 0
_refine_ls_restrained_S_all 1.066
_refine_ls_R_factor_all 0.0509
_refine_ls_R_factor_gt 0.0472
_refine_ls_shift/su_max 0.001
_refine_ls_shift/su_mean 0.000
_refine_ls_structure_factor_coef Fsqd
_refine_ls_weighting_details 'calc w=1/[\s^2^(Fo^2^)+(0.0711P)^2^+0.8394P] where P=(Fo^2^+2Fc^2^)/3'
_refine_ls_weighting_scheme calc
_refine_ls_wR_factor_gt 0.1294
_refine_ls_wR_factor_ref 0.1339
_reflns_number_gt 6180
_reflns_number_total 6716
_reflns_threshold_expression >2sigma(I)
_cod_data_source_file ja413060u_si_002.cif
_cod_data_source_block erk6297
_cod_original_cell_volume 1956.39(14)
_cod_original_sg_symbol_H-M P-1
_cod_database_code 4120636

loop_
_symmetry_equiv_pos_as_xyz
'x, y, z'
'-x, -y, -z'

loop_
_atom_site_label
_atom_site_type_symbol
_atom_site_fract_x
_atom_site_fract_y
_atom_site_fract_z
_atom_site_U_iso_or_equiv
_atom_site_adp_type
_atom_site_occupancy
_atom_site_symmetry_multiplicity
_atom_site_calc_flag
_atom_site_refinement_flags
P1A P 0.06286(5) 0.11823(4) 0.50430(3) 0.03552(14) Uani 1 1 d .
C1A C -0.0657(2) 0.22116(18) 0.44711(11) 0.0411(4) Uani 1 1 d .
H1A1 H -0.1328 0.1894 0.4504 0.049 Uiso 1 1 calc R
H1A2 H -0.1156 0.3141 0.4685 0.049 Uiso 1 1 calc R
C2A C 0.0085(2) 0.2120(2) 0.36173(11) 0.0486(5) Uani 1 1 d .
H2A1 H 0.0672 0.2537 0.3583 0.058 Uiso 1 1 calc R
H2A2 H 0.0683 0.1180 0.3429 0.058 Uiso 1 1 calc R
C3A C -0.0911(3) 0.2787(2) 0.31084(13) 0.0606(6) Uani 1 1 d .
H3A H -0.1580 0.2517 0.3129 0.073 Uiso 1 1 calc R
C4A C -0.0947(4) 0.3698(3) 0.26424(16) 0.0847(9) Uani 1 1 d .
H4A1 H -0.0300 0.4002 0.2600 0.102 Uiso 1 1 calc R
H4A2 H -0.1620 0.4056 0.2346 0.102 Uiso 1 1 calc R
C11A C 0.15466(19) 0.21507(17) 0.50620(10) 0.0366(4) Uani 1 1 d .
C12A C 0.09939(19) 0.33522(17) 0.55309(10) 0.0378(4) Uani 1 1 d .
C13A C 0.1845(2) 0.38882(19) 0.55782(12) 0.0454(5) Uani 1 1 d .
H13A H 0.1481 0.4670 0.5902 0.054 Uiso 1 1 calc R
C14A C 0.3211(2) 0.3317(2) 0.51667(13) 0.0494(5) Uani 1 1 d .
C15A C 0.3714(2) 0.2190(2) 0.46814(13) 0.0499(5) Uani 1 1 d .
H15A H 0.4624 0.1815 0.4379 0.060 Uiso 1 1 calc R
C16A C 0.2923(2) 0.15882(19) 0.46229(11) 0.0424(4) Uani 1 1 d .
C17A C -0.0486(2) 0.40998(18) 0.59861(11) 0.0443(4) Uani 1 1 d .
H17A H -0.0607 0.3650 0.6451 0.066 Uiso 1 1 calc R
H17B H -0.1092 0.4130 0.5666 0.066 Uiso 1 1 calc R
H17C H -0.0710 0.5000 0.6134 0.066 Uiso 1 1 calc R
C18A C 0.4105(3) 0.3930(3) 0.52432(18) 0.0707(7) Uani 1 1 d .
H18A H 0.5058 0.3328 0.4987 0.106 Uiso 1 1 calc R
H18B H 0.4041 0.4086 0.5791 0.106 Uiso 1 1 calc R
H18C H 0.3790 0.4769 0.5001 0.106 Uiso 1 1 calc R
C19A C 0.3609(2) 0.0321(2) 0.40944(13) 0.0555(5) Uani 1 1 d .
H19A H 0.3869 -0.0442 0.4407 0.083 Uiso 1 1 calc R
H19B H 0.4428 0.0252 0.3736 0.083 Uiso 1 1 calc R
H19C H 0.2970 0.0340 0.3802 0.083 Uiso 1 1 calc R
C21A C -0.01797(18) 0.12671(16) 0.60875(10) 0.0350(4) Uani 1 1 d .
C22A C 0.07885(19) 0.05872(18) 0.65509(11) 0.0382(4) Uani 1 1 d .
C23A C 0.0333(2) 0.0552(2) 0.73473(11) 0.0443(4) Uani 1 1 d .
H23A H 0.0990 0.0114 0.7648 0.053 Uiso 1 1 calc R
C24A C -0.1054(2) 0.1138(2) 0.77106(11) 0.0460(5) Uani 1 1 d .
C25A C -0.1990(2) 0.17527(19) 0.72491(11) 0.0438(4) Uani 1 1 d .
H25A H -0.2937 0.2136 0.7485 0.053 Uiso 1 1 calc R
C26A C -0.15986(19) 0.18320(17) 0.64524(11) 0.0382(4) Uani 1 1 d .
C27A C 0.2335(2) -0.0140(2) 0.62179(12) 0.0471(5) Uani 1 1 d .
H27A H 0.2665 0.0502 0.6106 0.071 Uiso 1 1 calc R
H27B H 0.2540 -0.0661 0.5741 0.071 Uiso 1 1 calc R
H27C H 0.2791 -0.0727 0.6594 0.071 Uiso 1 1 calc R
C28A C -0.1523(3) 0.1102(3) 0.85773(13) 0.0645(6) Uani 1 1 d .
H28A H -0.1105 0.0185 0.8716 0.097 Uiso 1 1 calc R
H28B H -0.2521 0.1490 0.8719 0.097 Uiso 1 1 calc R
H28C H -0.1244 0.1606 0.8854 0.097 Uiso 1 1 calc R
C29A C -0.27483(19) 0.2531(2) 0.60316(12) 0.0464(5) Uani 1 1 d .
H29A H -0.3630 0.2808 0.6396 0.070 Uiso 1 1 calc R
H29B H -0.2635 0.1928 0.5619 0.070 Uiso 1 1 calc R
H29C H -0.2719 0.3307 0.5808 0.070 Uiso 1 1 calc R
P1B P 0.64869(5) 0.91844(5) 0.06339(3) 0.04308(15) Uani 1 1 d .
C1B C 0.5422(2) 0.8347(2) 0.08291(13) 0.0512(5) Uani 1 1 d .
H1B1 H 0.5254 0.8190 0.1384 0.061 Uiso 1 1 calc R
H1B2 H 0.4528 0.8914 0.0700 0.061 Uiso 1 1 calc R
C2B C 0.6177(3) 0.7017(2) 0.03349(16) 0.0668(6) Uani 1 1 d .
H2B1 H 0.6318 0.7187 -0.0218 0.080 Uiso 1 1 calc R
H2B2 H 0.7088 0.6476 0.0450 0.080 Uiso 1 1 calc R
C3B C 0.5405(3) 0.6268(3) 0.04841(18) 0.0749(7) Uani 1 1 d .
H3B H 0.4638 0.6556 0.0262 0.090 Uiso 1 1 calc R
C4B C 0.5696(4) 0.5252(3) 0.0893(2) 0.1005(11) Uani 1 1 d .
H4B1 H 0.6455 0.4933 0.1124 0.121 Uiso 1 1 calc R
H4B2 H 0.5150 0.4829 0.0960 0.121 Uiso 1 1 calc R
C11B C 0.5791(2) 1.06426(18) 0.13387(11) 0.0437(4) Uani 1 1 d .
C12B C 0.4473(2) 1.12812(19) 0.18550(12) 0.0474(5) Uani 1 1 d .
C13B C 0.4161(2) 1.2338(2) 0.23683(13) 0.0552(5) Uani 1 1 d .
H13B H 0.3294 1.2740 0.2721 0.066 Uiso 1 1 calc R
C14B C 0.5057(3) 1.2818(2) 0.23836(13) 0.0580(6) Uani 1 1 d .
C15B C 0.6310(3) 1.2236(2) 0.18431(14) 0.0568(5) Uani 1 1 d .
H15B H 0.6931 1.2564 0.1832 0.068 Uiso 1 1 calc R
C16B C 0.6685(2) 1.11817(19) 0.13149(12) 0.0476(5) Uani 1 1 d .
C17B C 0.3356(2) 1.0915(2) 0.18809(15) 0.0631(6) Uani 1 1 d .
H17D H 0.3580 1.0091 0.2133 0.095 Uiso 1 1 calc R
H17E H 0.3287 1.0799 0.1354 0.095 Uiso 1 1 calc R
H17F H 0.2481 1.1620 0.2172 0.095 Uiso 1 1 calc R
C18B C 0.4669(4) 1.3969(3) 0.29472(17) 0.0821(8) Uani 1 1 d .
H18D H 0.5448 1.3781 0.3168 0.123 Uiso 1 1 calc R
H18E H 0.3889 1.4089 0.3362 0.123 Uiso 1 1 calc R
H18F H 0.4422 1.4775 0.2674 0.123 Uiso 1 1 calc R
C19B C 0.8043(3) 1.0682(2) 0.07190(14) 0.0615(6) Uani 1 1 d .
H19D H 0.8732 0.9861 0.0875 0.092 Uiso 1 1 calc R
H19E H 0.8346 1.1347 0.0686 0.092 Uiso 1 1 calc R
H19F H 0.7923 1.0518 0.0214 0.092 Uiso 1 1 calc R
C21B C 0.8030(2) 0.79466(18) 0.09727(11) 0.0419(4) Uani 1 1 d .
C22B C 0.9268(2) 0.7244(2) 0.03980(12) 0.0482(5) Uani 1 1 d .
C23B C 1.0472(2) 0.6366(2) 0.06218(13) 0.0553(5) Uani 1 1 d .
H23B H 1.1290 0.5905 0.0235 0.066 Uiso 1 1 calc R
C24B C 1.0513(2) 0.6146(2) 0.13948(14) 0.0567(5) Uani 1 1 d .
C25B C 0.9286(2) 0.6798(2) 0.19491(13) 0.0526(5) Uani 1 1 d .
H25B H 0.9291 0.6635 0.2475 0.063 Uiso 1 1 calc R
C26B C 0.8046(2) 0.76845(19) 0.17608(11) 0.0449(4) Uani 1 1 d .
C27B C 0.9353(3) 0.7396(3) -0.04641(13) 0.0647(6) Uani 1 1 d .
H27D H 1.0305 0.6872 -0.0750 0.097 Uiso 1 1 calc R
H27E H 0.9024 0.8326 -0.0564 0.097 Uiso 1 1 calc R
H27F H 0.8786 0.7086 -0.0632 0.097 Uiso 1 1 calc R
C28B C 1.1841(3) 0.5225(3) 0.16260(18) 0.0850(9) Uani 1 1 d .
H28D H 1.1973 0.5683 0.2023 0.127 Uiso 1 1 calc R
H28E H 1.2606 0.4955 0.1173 0.127 Uiso 1 1 calc R
H28F H 1.1800 0.4444 0.1831 0.127 Uiso 1 1 calc R
C29B C 0.6790(2) 0.8314(2) 0.24289(12) 0.0605(6) Uani 1 1 d .
H29D H 0.6516 0.9247 0.2517 0.091 Uiso 1 1 calc R
H29E H 0.7008 0.7862 0.2896 0.091 Uiso 1 1 calc R
H29F H 0.6039 0.8237 0.2303 0.091 Uiso 1 1 calc R

loop_
_atom_site_aniso_label
_atom_site_aniso_U_11
_atom_site_aniso_U_22
_atom_site_aniso_U_33
_atom_site_aniso_U_23
_atom_site_aniso_U_13
_atom_site_aniso_U_12
P1A 0.0389(3) 0.0321(2) 0.0322(2) 0.00015(17) -0.00611(18) -0.01523(19)
C1A 0.0488(11) 0.0386(9) 0.0351(9) 0.0027(7) -0.0114(8) -0.0197(8)
C2A 0.0609(13) 0.0462(11) 0.0377(10) 0.0027(8) -0.0110(9) -0.0253(10)
C3A 0.0860(17) 0.0567(13) 0.0398(11) 0.0043(10) -0.0209(11) -0.0324(12)
C4A 0.117(2) 0.0719(17) 0.0542(15) 0.0150(13) -0.0283(15) -0.0337(17)
C11A 0.0411(10) 0.0355(9) 0.0324(9) 0.0046(7) -0.0083(7) -0.0181(8)
C12A 0.0445(10) 0.0340(9) 0.0350(9) 0.0049(7) -0.0115(8) -0.0180(8)
C13A 0.0547(12) 0.0394(10) 0.0458(11) 0.0062(8) -0.0192(9) -0.0226(9)
C14A 0.0512(12) 0.0500(11) 0.0582(13) 0.0148(9) -0.0250(10) -0.0288(10)
C15A 0.0397(10) 0.0521(11) 0.0552(12) 0.0109(9) -0.0105(9) -0.0208(9)
C16A 0.0419(10) 0.0412(10) 0.0396(10) 0.0052(8) -0.0081(8) -0.0172(8)
C17A 0.0486(11) 0.0356(9) 0.0420(10) -0.0055(8) -0.0049(8) -0.0169(8)
C18A 0.0639(15) 0.0725(16) 0.096(2) 0.0140(14) -0.0360(14) -0.0421(13)
C19A 0.0472(11) 0.0509(12) 0.0518(12) -0.0056(9) 0.0047(9) -0.0167(10)
C21A 0.0395(9) 0.0311(8) 0.0341(9) 0.0006(7) -0.0071(7) -0.0172(7)
C22A 0.0395(10) 0.0385(9) 0.0379(9) 0.0032(7) -0.0097(8) -0.0195(8)
C23A 0.0483(11) 0.0492(11) 0.0393(10) 0.0086(8) -0.0149(9) -0.0250(9)
C24A 0.0514(11) 0.0516(11) 0.0363(10) 0.0025(8) -0.0050(8) -0.0279(10)
C25A 0.0397(10) 0.0450(10) 0.0418(10) -0.0013(8) -0.0008(8) -0.0198(8)
C26A 0.0396(9) 0.0330(9) 0.0406(10) -0.0011(7) -0.0072(8) -0.0169(8)
C27A 0.0403(10) 0.0524(11) 0.0436(11) 0.0073(9) -0.0125(8) -0.0177(9)
C28A 0.0633(14) 0.0891(18) 0.0406(12) 0.0116(11) -0.0061(10) -0.0393(13)
C29A 0.0364(10) 0.0486(11) 0.0454(11) 0.0013(9) -0.0078(8) -0.0140(9)
P1B 0.0440(3) 0.0403(3) 0.0348(3) 0.00327(19) -0.0085(2) -0.0127(2)
C1B 0.0487(11) 0.0493(11) 0.0472(11) -0.0007(9) -0.0100(9) -0.0173(9)
C2B 0.0709(16) 0.0576(13) 0.0670(15) -0.0116(11) -0.0021(12) -0.0315(12)
C3B 0.0664(16) 0.0650(16) 0.089(2) -0.0135(14) -0.0122(14) -0.0294(13)
C4B 0.103(3) 0.083(2) 0.119(3) 0.006(2) -0.014(2) -0.053(2)
C11B 0.0476(11) 0.0362(9) 0.0369(10) 0.0074(7) -0.0119(8) -0.0118(8)
C12B 0.0454(11) 0.0388(10) 0.0420(11) 0.0050(8) -0.0081(9) -0.0089(9)
C13B 0.0554(12) 0.0401(11) 0.0460(11) 0.0030(9) -0.0066(10) -0.0064(10)
C14B 0.0734(15) 0.0378(10) 0.0498(12) 0.0026(9) -0.0164(11) -0.0157(10)
C15B 0.0695(14) 0.0440(11) 0.0578(13) 0.0093(10) -0.0202(11) -0.0261(11)
C16B 0.0519(11) 0.0403(10) 0.0442(11) 0.0100(8) -0.0127(9) -0.0171(9)
C17B 0.0431(12) 0.0601(13) 0.0657(15) -0.0091(11) 0.0001(10) -0.0133(10)
C18B 0.106(2) 0.0556(14) 0.0712(17) -0.0119(13) -0.0130(16) -0.0307(15)
C19B 0.0634(14) 0.0658(14) 0.0571(13) 0.0050(11) -0.0053(11) -0.0363(12)
C21B 0.0427(10) 0.0361(9) 0.0377(10) 0.0014(7) -0.0081(8) -0.0123(8)
C22B 0.0485(11) 0.0434(10) 0.0415(11) -0.0012(8) -0.0061(9) -0.0150(9)
C23B 0.0451(11) 0.0471(11) 0.0539(13) -0.0076(9) -0.0038(9) -0.0091(9)
C24B 0.0525(12) 0.0434(11) 0.0598(13) -0.0031(9) -0.0191(10) -0.0089(10)
C25B 0.0582(13) 0.0446(11) 0.0436(11) 0.0025(9) -0.0185(10) -0.0132(10)
C26B 0.0498(11) 0.0381(10) 0.0381(10) 0.0000(8) -0.0096(8) -0.0146(9)
C27B 0.0577(13) 0.0702(15) 0.0410(12) -0.0009(10) 0.0006(10) -0.0158(12)
C28B 0.0610(16) 0.0777(18) 0.0792(19) -0.0030(14) -0.0269(14) 0.0006(14)
C29B 0.0572(13) 0.0668(14) 0.0368(11) 0.0048(10) -0.0087(10) -0.0146(11)

loop_
_atom_type_symbol
_atom_type_description
_atom_type_scat_dispersion_real
_atom_type_scat_dispersion_imag
_atom_type_scat_source
C C 0.0181 0.0091 'International Tables Vol C Tables 4.2.6.8 and 6.1.1.4'
H H 0.0000 0.0000 'International Tables Vol C Tables 4.2.6.8 and 6.1.1.4'
P P 0.2955 0.4335 'International Tables Vol C Tables 4.2.6.8 and 6.1.1.4'

loop_
_geom_angle_atom_site_label_1
_geom_angle_atom_site_label_2
_geom_angle_atom_site_label_3
_geom_angle
C21A P1A C1A 112.26(8)
C21A P1A C11A 102.06(8)
C1A P1A C11A 102.01(8)
C2A C1A P1A 109.48(14)
C2A C1A H1A1 109.8
P1A C1A H1A1 109.8
C2A C1A H1A2 109.8
P1A C1A H1A2 109.8
H1A1 C1A H1A2 108.2
C3A C2A C1A 111.87(18)
C3A C2A H2A1 109.2
C1A C2A H2A1 109.2
C3A C2A H2A2 109.2
C1A C2A H2A2 109.2
H2A1 C2A H2A2 107.9
C4A C3A C2A 126.6(3)
C4A C3A H3A 116.7
C2A C3A H3A 116.7
C3A C4A H4A1 120.0
C3A C4A H4A2 120.0
H4A1 C4A H4A2 120.0
C16A C11A C12A 118.51(17)
C16A C11A P1A 116.92(13)
C12A C11A P1A 124.39(14)
C13A C12A C11A 119.07(17)
C13A C12A C17A 117.23(16)
C11A C12A C17A 123.70(16)
C14A C13A C12A 122.61(18)
C14A C13A H13A 118.7
C12A C13A H13A 118.7
C15A C14A C13A 117.71(18)
C15A C14A C18A 121.5(2)
C13A C14A C18A 120.7(2)
C14A C15A C16A 122.36(19)
C14A C15A H15A 118.8
C16A C15A H15A 118.8
C15A C16A C11A 119.61(18)
C15A C16A C19A 117.46(18)
C11A C16A C19A 122.92(18)
C12A C17A H17A 109.5
C12A C17A H17B 109.5
H17A C17A H17B 109.5
C12A C17A H17C 109.5
H17A C17A H17C 109.5
H17B C17A H17C 109.5
C14A C18A H18A 109.5
C14A C18A H18B 109.5
H18A C18A H18B 109.5
C14A C18A H18C 109.5
H18A C18A H18C 109.5
H18B C18A H18C 109.5
C16A C19A H19A 109.5
C16A C19A H19B 109.5
H19A C19A H19B 109.5
C16A C19A H19C 109.5
H19A C19A H19C 109.5
H19B C19A H19C 109.5
C26A C21A C22A 117.90(16)
C26A C21A P1A 128.45(14)
C22A C21A P1A 113.50(13)
C23A C22A C21A 120.07(17)
C23A C22A C27A 117.01(17)
C21A C22A C27A 122.92(16)
C24A C23A C22A 122.14(18)
C24A C23A H23A 118.9
C22A C23A H23A 118.9
C25A C24A C23A 117.36(18)
C25A C24A C28A 121.49(19)
C23A C24A C28A 121.15(19)
C24A C25A C26A 123.14(18)
C24A C25A H25A 118.4
C26A C25A H25A 118.4
C25A C26A C21A 119.30(17)
C25A C26A C29A 116.54(16)
C21A C26A C29A 124.16(17)
C22A C27A H27A 109.5
C22A C27A H27B 109.5
H27A C27A H27B 109.5
C22A C27A H27C 109.5
H27A C27A H27C 109.5
H27B C27A H27C 109.5
C24A C28A H28A 109.5
C24A C28A H28B 109.5
H28A C28A H28B 109.5
C24A C28A H28C 109.5
H28A C28A H28C 109.5
H28B C28A H28C 109.5
C26A C29A H29A 109.5
C26A C29A H29B 109.5
H29A C29A H29B 109.5
C26A C29A H29C 109.5
H29A C29A H29C 109.5
H29B C29A H29C 109.5
C1B P1B C11B 111.47(9)
C1B P1B C21B 100.04(9)
C11B P1B C21B 102.17(9)
C2B C1B P1B 109.27(15)
C2B C1B H1B1 109.8
P1B C1B H1B1 109.8
C2B C1B H1B2 109.8
P1B C1B H1B2 109.8
H1B1 C1B H1B2 108.3
C3B C2B C1B 112.2(2)
C3B C2B H2B1 109.2
C1B C2B H2B1 109.2
C3B C2B H2B2 109.2
C1B C2B H2B2 109.2
H2B1 C2B H2B2 107.9
C4B C3B C2B 125.3(3)
C4B C3B H3B 117.4
C2B C3B H3B 117.4
C3B C4B H4B1 120.0
C3B C4B H4B2 120.0
H4B1 C4B H4B2 120.0
C16B C11B C12B 118.25(18)
C16B C11B P1B 114.33(15)
C12B C11B P1B 127.36(16)
C13B C12B C11B 118.8(2)
C13B C12B C17B 117.03(19)
C11B C12B C17B 124.18(19)
C14B C13B C12B 123.3(2)
C14B C13B H13B 118.3
C12B C13B H13B 118.3
C13B C14B C15B 117.2(2)
C13B C14B C18B 121.4(2)
C15B C14B C18B 121.3(2)
C14B C15B C16B 122.3(2)
C14B C15B H15B 118.8
C16B C15B H15B 118.8
C15B C16B C11B 119.8(2)
C15B C16B C19B 117.6(2)
C11B C16B C19B 122.62(19)
C12B C17B H17D 109.5
C12B C17B H17E 109.5
H17D C17B H17E 109.5
C12B C17B H17F 109.5
H17D C17B H17F 109.5
H17E C17B H17F 109.5
C14B C18B H18D 109.5
C14B C18B H18E 109.5
H18D C18B H18E 109.5
C14B C18B H18F 109.5
H18D C18B H18F 109.5
H18E C18B H18F 109.5
C16B C19B H19D 109.5
C16B C19B H19E 109.5
H19D C19B H19E 109.5
C16B C19B H19F 109.5
H19D C19B H19F 109.5
H19E C19B H19F 109.5
C26B C21B C22B 118.57(18)
C26B C21B P1B 124.33(15)
C22B C21B P1B 117.10(14)
C23B C22B C21B 119.59(19)
C23B C22B C27B 117.38(19)
C21B C22B C27B 123.03(19)
C24B C23B C22B 122.3(2)
C24B C23B H23B 118.9
C22B C23B H23B 118.9
C25B C24B C23B 117.6(2)
C25B C24B C28B 121.0(2)
C23B C24B C28B 121.4(2)
C24B C25B C26B 122.7(2)
C24B C25B H25B 118.6
C26B C25B H25B 118.6
C25B C26B C21B 119.10(19)
C25B C26B C29B 116.66(18)
C21B C26B C29B 124.24(18)
C22B C27B H27D 109.5
C22B C27B H27E 109.5
H27D C27B H27E 109.5
C22B C27B H27F 109.5
H27D C27B H27F 109.5
H27E C27B H27F 109.5
C24B C28B H28D 109.5
C24B C28B H28E 109.5
H28D C28B H28E 109.5
C24B C28B H28F 109.5
H28D C28B H28F 109.5
H28E C28B H28F 109.5
C26B C29B H29D 109.5
C26B C29B H29E 109.5
H29D C29B H29E 109.5
C26B C29B H29F 109.5
H29D C29B H29F 109.5
H29E C29B H29F 109.5

loop_
_geom_bond_atom_site_label_1
_geom_bond_atom_site_label_2
_geom_bond_distance
P1A C21A 1.8500(18)
P1A C1A 1.8545(19)
P1A C11A 1.8556(18)
C1A C2A 1.533(3)
C1A H1A1 0.9800
C1A H1A2 0.9800
C2A C3A 1.494(3)
C2A H2A1 0.9800
C2A H2A2 0.9800
C3A C4A 1.292(4)
C3A H3A 0.9400
C4A H4A1 0.9400
C4A H4A2 0.9400
C11A C16A 1.410(3)
C11A C12A 1.419(2)
C12A C13A 1.387(3)
C12A C17A 1.508(3)
C13A C14A 1.386(3)
C13A H13A 0.9400
C14A C15A 1.378(3)
C14A C18A 1.514(3)
C15A C16A 1.390(3)
C15A H15A 0.9400
C16A C19A 1.515(3)
C17A H17A 0.9700
C17A H17B 0.9700
C17A H17C 0.9700
C18A H18A 0.9700
C18A H18B 0.9700
C18A H18C 0.9700
C19A H19A 0.9700
C19A H19B 0.9700
C19A H19C 0.9700
C21A C26A 1.413(3)
C21A C22A 1.416(3)
C22A C23A 1.391(3)
C22A C27A 1.515(3)
C23A C24A 1.382(3)
C23A H23A 0.9400
C24A C25A 1.380(3)
C24A C28A 1.509(3)
C25A C26A 1.390(3)
C25A H25A 0.9400
C26A C29A 1.507(3)
C27A H27A 0.9700
C27A H27B 0.9700
C27A H27C 0.9700
C28A H28A 0.9700
C28A H28B 0.9700
C28A H28C 0.9700
C29A H29A 0.9700
C29A H29B 0.9700
C29A H29C 0.9700
P1B C1B 1.843(2)
P1B C11B 1.854(2)
P1B C21B 1.8558(19)
C1B C2B 1.531(3)
C1B H1B1 0.9800
C1B H1B2 0.9800
C2B C3B 1.475(4)
C2B H2B1 0.9800
C2B H2B2 0.9800
C3B C4B 1.284(4)
C3B H3B 0.9400
C4B H4B1 0.9400
C4B H4B2 0.9400
C11B C16B 1.410(3)
C11B C12B 1.414(3)
C12B C13B 1.397(3)
C12B C17B 1.505(3)
C13B C14B 1.373(3)
C13B H13B 0.9400
C14B C15B 1.384(3)
C14B C18B 1.511(3)
C15B C16B 1.392(3)
C15B H15B 0.9400
C16B C19B 1.513(3)
C17B H17D 0.9700
C17B H17E 0.9700
C17B H17F 0.9700
C18B H18D 0.9700
C18B H18E 0.9700
C18B H18F 0.9700
C19B H19D 0.9700
C19B H19E 0.9700
C19B H19F 0.9700
C21B C26B 1.412(3)
C21B C22B 1.414(3)
C22B C23B 1.386(3)
C22B C27B 1.510(3)
C23B C24B 1.383(3)
C23B H23B 0.9400
C24B C25B 1.381(3)
C24B C28B 1.504(3)
C25B C26B 1.389(3)
C25B H25B 0.9400
C26B C29B 1.508(3)
C27B H27D 0.9700
C27B H27E 0.9700
C27B H27F 0.9700
C28B H28D 0.9700
C28B H28E 0.9700
C28B H28F 0.9700
C29B H29D 0.9700
C29B H29E 0.9700
C29B H29F 0.9700

loop_
_geom_torsion_atom_site_label_1
_geom_torsion_atom_site_label_2
_geom_torsion_atom_site_label_3
_geom_torsion_atom_site_label_4
_geom_torsion
C21A P1A C1A C2A 178.77(12)
C11A P1A C1A C2A 70.24(14)
P1A C1A C2A C3A 172.73(14)
C1A C2A C3A C4A 126.3(3)
C21A P1A C11A C16A 133.71(14)
C1A P1A C11A C16A -110.09(15)
C21A P1A C11A C12A -41.26(16)
C1A P1A C11A C12A 74.94(16)
C16A C11A C12A C13A -3.8(3)
P1A C11A C12A C13A 171.11(14)
C16A C11A C12A C17A 175.92(17)
P1A C11A C12A C17A -9.2(3)
C11A C12A C13A C14A 1.9(3)
C17A C12A C13A C14A -177.83(18)
C12A C13A C14A C15A 1.5(3)
C12A C13A C14A C18A -179.4(2)
C13A C14A C15A C16A -3.1(3)
C18A C14A C15A C16A 177.8(2)
C14A C15A C16A C11A 1.1(3)
C14A C15A C16A C19A -177.51(19)
C12A C11A C16A C15A 2.4(3)
P1A C11A C16A C15A -172.92(15)
C12A C11A C16A C19A -179.09(18)
P1A C11A C16A C19A 5.6(3)
C1A P1A C21A C26A 9.97(19)
C11A P1A C21A C26A 118.47(16)
C1A P1A C21A C22A -174.67(12)
C11A P1A C21A C22A -66.17(14)
C26A C21A C22A C23A -3.4(3)
P1A C21A C22A C23A -179.29(14)
C26A C21A C22A C27A 175.73(17)
P1A C21A C22A C27A -0.2(2)
C21A C22A C23A C24A 1.5(3)
C27A C22A C23A C24A -177.64(18)
C22A C23A C24A C25A 1.0(3)
C22A C23A C24A C28A -179.2(2)
C23A C24A C25A C26A -1.6(3)
C28A C24A C25A C26A 178.6(2)
C24A C25A C26A C21A -0.3(3)
C24A C25A C26A C29A 179.69(18)
C22A C21A C26A C25A 2.8(2)
P1A C21A C26A C25A 177.97(14)
C22A C21A C26A C29A -177.18(17)
P1A C21A C26A C29A -2.0(3)
C11B P1B C1B C2B -169.65(16)
C21B P1B C1B C2B -62.22(18)
P1B C1B C2B C3B 177.8(2)
C1B C2B C3B C4B -103.6(4)
C1B P1B C11B C16B 168.97(14)
C21B P1B C11B C16B 62.92(15)
C1B P1B C11B C12B -14.0(2)
C21B P1B C11B C12B -120.07(17)
C16B C11B C12B C13B -5.8(3)
P1B C11B C12B C13B 177.27(15)
C16B C11B C12B C17B 172.93(19)
P1B C11B C12B C17B -4.0(3)
C11B C12B C13B C14B 2.0(3)
C17B C12B C13B C14B -176.9(2)
C12B C13B C14B C15B 1.9(3)
C12B C13B C14B C18B 179.7(2)
C13B C14B C15B C16B -1.7(3)
C18B C14B C15B C16B -179.5(2)
C14B C15B C16B C11B -2.3(3)
C14B C15B C16B C19B 176.3(2)
C12B C11B C16B C15B 6.0(3)
P1B C11B C16B C15B -176.69(15)
C12B C11B C16B C19B -172.49(19)
P1B C11B C16B C19B 4.8(3)
C1B P1B C21B C26B -69.70(19)
C11B P1B C21B C26B 45.03(19)
C1B P1B C21B C22B 111.41(17)
C11B P1B C21B C22B -133.85(16)
C26B C21B C22B C23B -2.8(3)
P1B C21B C22B C23B 176.13(17)
C26B C21B C22B C27B 176.9(2)
P1B C21B C22B C27B -4.1(3)
C21B C22B C23B C24B 0.0(3)
C27B C22B C23B C24B -179.7(2)
C22B C23B C24B C25B 2.4(4)
C22B C23B C24B C28B -177.8(2)
C23B C24B C25B C26B -2.1(4)
C28B C24B C25B C26B 178.1(2)
C24B C25B C26B C21B -0.6(3)
C24B C25B C26B C29B 179.6(2)
C22B C21B C26B C25B 3.1(3)
P1B C21B C26B C25B -175.78(16)
C22B C21B C26B C29B -177.2(2)
P1B C21B C26B C29B 3.9(3)
